data_4124076
loop_
_publ_author_name
'Foster, M.D.'
'Bell, R.G.'
'Friedrichs, O.D.'
'Paz, F.A.A.'
'Klinowski, J.'

_publ_section_title
;
 Chemical evaluation of hypothetical uninodal zeolites
;
_journal_name_full 'Journal of the American Chemical Society'
_journal_page_first 9769
_journal_page_last 9775
_journal_paper_doi 10.1021/ja037334j
_journal_volume 126
_journal_year 2004
_chemical_formula_sum 'O2 Si'
_chemical_name_systematic 'Si O2'
_space_group_IT_number 1
_symmetry_space_group_name_Hall 'P 1'
_symmetry_space_group_name_H-M 'P 1'
_cell_angle_alpha 90.83453
_cell_angle_beta 90.24908
_cell_angle_gamma 119.5764
_cell_formula_units_Z 18
_cell_length_a 8.02064
_cell_length_b 8.09196
_cell_length_c 9.46642
_cell_volume 534.236
_citation_journal_id_ASTM JACSAT
_cod_data_source_file Foster_JACSAT_2004_553.cif
_cod_data_source_block O2Si1
_cod_original_cell_volume 534.2357
_cod_original_formula_sum 'O2 Si1'
_cod_struct_determination_method theoretical
_cod_database_code 4124076

loop_
_symmetry_equiv_pos_as_xyz
x,y,z

loop_
_atom_site_label
_atom_site_type_symbol
_atom_site_fract_x
_atom_site_fract_y
_atom_site_fract_z
_atom_site_occupancy
_atom_site_U_iso_or_equiv
O14 O-2 0.17256 0.32116 0.0725 1 0.0
Si10 Si+4 0.29433 0.30376 0.54936 1 0.0
O26 O-2 0.45663 0.99093 0.51934 1 0.0
O7 O-2 0.16319 0.86352 0.57185 1 0.0
Si7 Si+4 0.33958 0.01258 0.38084 1 0.0
Si15 Si+4 0.62104 0.00438 0.87629 1 0.0
O9 O-2 0.83409 0.20063 0.90531 1 0.0
O23 O-2 0.97957 0.4802 0.51966 1 0.0
O5 O-2 0.47046 0.03972 0.24005 1 0.0
O1 O-2 0.67122 0.80992 0.57044 1 0.0
Si18 Si+4 0.33423 0.34403 0.88506 1 0.0
O28 O-2 0.31912 0.1839 0.68058 1 0.0
O2 O-2 0.98268 0.47196 0.24287 1 0.0
O6 O-2 0.79252 0.68641 0.90838 1 0.0
O4 O-2 0.11486 0.34117 0.57842 1 0.0
O27 O-2 0.79845 0.65783 0.17573 1 0.0
Si11 Si+4 0.64252 0.9897 0.21155 1 0.0
O24 O-2 0.31136 0.15268 0.17684 1 0.0
Si9 Si+4 0.99654 0.34085 0.71864 1 0.0
Si3 Si+4 0.28574 0.97246 0.71222 1 0.0
Si1 Si+4 0.5965 0.66667 0.41667 1 0.0
O15 O-2 0.49777 0.98522 0.73605 1 0.0
Si17 Si+4 0.00379 0.68291 0.21447 1 0.0
O19 O-2 0.1705 0.8623 0.8585 1 0.0
O18 O-2 0.45876 0.46043 0.74684 1 0.0
O32 O-2 0.13109 0.82551 0.34754 1 0.0
O25 O-2 0.12351 0.32088 0.84749 1 0.0
O3 O-2 0.31262 0.13193 0.90685 1 0.0
O22 O-2 0.64704 0.82357 0.83791 1 0.0
Si5 Si+4 0.31099 0.01735 0.0489 1 0.0
O12 O-2 0.98024 0.53796 0.7436 1 0.0
O17 O-2 0.13125 0.79685 0.07446 1 0.0
O35 O-2 0.16627 0.33103 0.3572 1 0.0
O29 O-2 0.60316 0.84578 0.34376 1 0.0
O13 O-2 0.81975 0.65268 0.40715 1 0.0
Si4 Si+4 0.97648 0.35016 0.38189 1 0.0
O30 O-2 0.98922 0.51592 0.01044 1 0.0
Si12 Si+4 0.9825 0.65331 0.88696 1 0.0
Si6 Si+4 0.64478 0.66918 0.73051 1 0.0
O34 O-2 0.83061 0.66016 0.68572 1 0.0
O21 O-2 0.83648 0.19593 0.19148 1 0.0
Si16 Si+4 0.67312 0.02069 0.54634 1 0.0
O10 O-2 0.31605 0.20107 0.40838 1 0.0
O33 O-2 0.46346 0.48834 0.0153 1 0.0
Si2 Si+4 0.9598 0.30816 0.04689 1 0.0
O20 O-2 0.46097 0.52079 0.527 1 0.0
O11 O-2 0.6519 0.86855 0.07479 1 0.0
Si8 Si+4 0.66993 0.67426 0.05823 1 0.0
Si13 Si+4 0.94771 0.66366 0.54229 1 0.0
O31 O-2 0.78204 0.15171 0.68757 1 0.0
O16 O-2 0.79914 0.13183 0.40803 1 0.0
O8 O-2 0.50912 0.53694 0.2524 1 0.0
Si14 Si+4 0.30331 0.34597 0.2162 1 0.0
O36 O-2 0.50132 0.99443 0.02436 1 0.0
